data_1563095
loop_
_publ_author_name
'Powell, Anthony V.'
'Mackay, Rosalyn'

_publ_section_title
;
 Solvothermal synthesis of a bimetallic thiometallate containing germanium
 in two oxidation states
;
_journal_issue 12
_journal_name_full 'Journal of Solid State Chemistry'
_journal_page_first 3144
_journal_page_last 3149
_journal_paper_doi 10.1016/j.jssc.2011.09.032
_journal_volume 184
_journal_year 2011
_chemical_formula_moiety 'C6 H24 Ge2 N6 S6 Sb2'
_chemical_formula_sum 'C6 H24 Ge2 N6 S6 Sb2'
_chemical_formula_weight 761.37
_space_group_IT_number 61
_space_group_name_Hall '-P 2ac 2ab'
_space_group_name_H-M_alt 'P b c a'
_symmetry_cell_setting orthorhombic
_symmetry_space_group_name_H-M 'P b c a'
_atom_sites_solution_hydrogens geom
_atom_sites_solution_primary direct
_cell_angle_alpha 90
_cell_angle_beta 90
_cell_angle_gamma 90
_cell_formula_units_Z 8
_cell_length_a 13.3284(5)
_cell_length_b 17.4801(6)
_cell_length_c 18.5447(7)
_cell_measurement_reflns_used 0
_cell_measurement_temperature 293
_cell_measurement_theta_max 0
_cell_measurement_theta_min 0
_cell_volume 4320.6(3)
_computing_cell_refinement 'APEX 2 (Bruker, 2005)'
_computing_data_collection 'APEX 2 (Bruker, 2005)'
_computing_data_reduction 'APEX 2 (Bruker, 2005)'
_computing_molecular_graphics 'ATOMS (Dowty, 2000)'
_computing_publication_material 'CRYSTALS (Betteridge et al., 2003)'
_computing_structure_refinement 'CRYSTALS (Betteridge et al., 2003)'
_computing_structure_solution 'SIR92 (Altomare et al., 1994)'
_diffrn_ambient_temperature 293
_diffrn_measured_fraction_theta_full 1.000
_diffrn_measured_fraction_theta_max 0.990
_diffrn_measurement_device_type
;
Bruker-Nonius APEX-2 CCD area-detector diffractometer
;
_diffrn_measurement_method \w/2\q
_diffrn_radiation_monochromator graphite
_diffrn_radiation_type 'Mo K\a'
_diffrn_radiation_wavelength 0.71073
_diffrn_reflns_av_R_equivalents 0.034
_diffrn_reflns_limit_h_max 16
_diffrn_reflns_limit_h_min -16
_diffrn_reflns_limit_k_max 21
_diffrn_reflns_limit_k_min -21
_diffrn_reflns_limit_l_max 23
_diffrn_reflns_limit_l_min -23
_diffrn_reflns_number 63047
_diffrn_reflns_theta_full 25.942
_diffrn_reflns_theta_max 26.471
_diffrn_reflns_theta_min 2.196
_diffrn_standards_number 0
_exptl_absorpt_coefficient_mu 5.813
_exptl_absorpt_correction_T_max 0.2784
_exptl_absorpt_correction_T_min 0.1964
_exptl_absorpt_correction_type multi-scan
_exptl_absorpt_process_details 'Bruker SADABS'
_exptl_crystal_colour yellow
_exptl_crystal_density_diffrn 2.341
_exptl_crystal_description octahedron
_exptl_crystal_F_000 2912
_exptl_crystal_size_max 0.37
_exptl_crystal_size_mid 0.28
_exptl_crystal_size_min 0.22
_refine_diff_density_max 0.65
_refine_diff_density_min -2.82
_refine_ls_goodness_of_fit_ref 0.9105
_refine_ls_number_parameters 199
_refine_ls_number_reflns 3280
_refine_ls_number_restraints 0
_refine_ls_R_factor_all 0.0372
_refine_ls_R_factor_gt 0.0313
_refine_ls_shift/su_max 0.000672
_refine_ls_wR_factor_all 0.0384
_refine_ls_wR_factor_gt 0.0347
_refine_ls_wR_factor_ref 0.0347
_reflns_limit_h_max 16
_reflns_limit_h_min 0
_reflns_limit_k_max 21
_reflns_limit_k_min 0
_reflns_limit_l_max 23
_reflns_limit_l_min 0
_reflns_number_gt 3280
_reflns_number_total 4424
_reflns_threshold_expression I>3.00u(I)
_cod_data_source_file JSSC-2011-184-3144.cif
_cod_data_source_block CRYSTALS_cif
_cod_depositor_comments
;
The following automatic conversions were performed:

data item '_symmetry_cell_setting' value 'Orthorhombic' was changed
to 'orthorhombic' in accordance with the built-in table derived from
the CIF Core dictionary named 'cif_core.dic' version 2.4.5 last
updated on 2014-11-21.

Automatic conversion script
Id: cif_fix_values 8369 2020-08-20 11:38:08Z andrius 
;
_cod_original_sg_symbol_H-M 'P b c a '
_cod_database_code 1563095

loop_
_symmetry_equiv_pos_as_xyz
x,y,z
-x,-y,-z
-x+1/2,y+1/2,z
x+1/2,-y+1/2,-z
x,-y+1/2,z+1/2
-x,y+1/2,-z+1/2
-x+1/2,-y,z+1/2
x+1/2,y,-z+1/2

loop_
_atom_site_label
_atom_site_type_symbol
_atom_site_fract_x
_atom_site_fract_y
_atom_site_fract_z
_atom_site_U_iso_or_equiv
_atom_site_occupancy
_atom_site_adp_type
_atom_site_refinement_flags_posn
_atom_site_refinement_flags_adp
_atom_site_refinement_flags_occupancy
_atom_site_disorder_assembly
_atom_site_disorder_group
_atom_site_attached_hydrogens
Sb1 Sb 0.23754(2) 0.097593(18) 0.306052(17) 0.0229 1.0000 Uani . . . . . .
Sb2 Sb 0.00891(3) 0.02167(2) 0.403855(17) 0.0272 1.0000 Uani . . . . . .
Ge1 Ge -0.00428(3) 0.11354(3) 0.22246(3) 0.0216 1.0000 Uani . . . . . .
Ge2 Ge 0.21766(6) 0.69128(4) 0.59403(4) 0.0469 1.0000 Uani . . . . . .
S1 S -0.04749(11) 0.19473(9) 0.14219(8) 0.0386 1.0000 Uani . . . . . .
S2 S -0.11676(10) 0.01792(8) 0.22723(10) 0.0399 1.0000 Uani . . . . . .
S3 S 0.01948(9) 0.15978(7) 0.33230(6) 0.0250 1.0000 Uani . . . . . .
S4 S 0.14005(10) 0.04853(9) 0.20339(7) 0.0368 1.0000 Uani . . . . . .
S5 S 0.19245(11) 0.00561(9) 0.39858(8) 0.0384 1.0000 Uani . . . . . .
S6 S -0.01269(11) 0.10064(7) 0.50777(7) 0.0311 1.0000 Uani . . . . . .
N1 N 0.2245(4) 0.8165(3) 0.5889(3) 0.0352 1.0000 Uani . . . . . .
N2 N 0.2830(4) 0.7088(3) 0.4853(3) 0.0435 1.0000 Uani . . . . . .
N3 N 0.2033(3) 0.5682(3) 0.5681(3) 0.0320 1.0000 Uani . . . . . .
N4 N 0.0617(4) 0.6861(3) 0.5531(3) 0.0352 1.0000 Uani . . . . . .
N5 N 0.3554(4) 0.6721(3) 0.6566(3) 0.0436 1.0000 Uani . . . . . .
N6 N 0.1574(4) 0.6834(3) 0.7065(3) 0.0395 1.0000 Uani . . . . . .
C1 C 0.2901(4) 0.8398(3) 0.5289(3) 0.0370 1.0000 Uani . . . . . .
C2 C 0.2738(5) 0.7899(4) 0.4640(3) 0.0425 1.0000 Uani . . . . . .
C3 C 0.1045(5) 0.5526(3) 0.5364(3) 0.0402 1.0000 Uani . . . . . .
C4 C 0.0279(4) 0.6071(3) 0.5657(4) 0.0387 1.0000 Uani . . . . . .
C5 C 0.2355(6) 0.6592(4) 0.7571(4) 0.0516 1.0000 Uani . . . . . .
C6 C 0.3356(6) 0.6901(4) 0.7328(4) 0.0524 1.0000 Uani . . . . . .
H11 H 0.2753 0.8942 0.5156 0.0440 1.0000 Uiso . . . . . .
H12 H 0.3620 0.8357 0.5443 0.0440 1.0000 Uiso . . . . . .
H21 H 0.3251 0.8022 0.4266 0.0505 1.0000 Uiso . . . . . .
H22 H 0.2052 0.7996 0.4443 0.0505 1.0000 Uiso . . . . . .
H31 H 0.0839 0.4990 0.5485 0.0470 1.0000 Uiso . . . . . .
H32 H 0.1082 0.5586 0.4830 0.0470 1.0000 Uiso . . . . . .
H41 H 0.0197 0.5984 0.6188 0.0460 1.0000 Uiso . . . . . .
H42 H -0.0378 0.5985 0.5410 0.0460 1.0000 Uiso . . . . . .
H51 H 0.2196 0.6794 0.8063 0.0607 1.0000 Uiso . . . . . .
H52 H 0.2381 0.6021 0.7587 0.0607 1.0000 Uiso . . . . . .
H61 H 0.3366 0.7469 0.7392 0.0617 1.0000 Uiso . . . . . .
H62 H 0.3901 0.6668 0.7631 0.0617 1.0000 Uiso . . . . . .
H63 H 0.1317 0.7349 0.7213 0.0475 1.0000 Uiso . . . . . .
H64 H 0.1013 0.6456 0.7075 0.0475 1.0000 Uiso . . . . . .
H53 H 0.4100 0.7058 0.6378 0.0498 1.0000 Uiso . . . . . .
H54 H 0.3763 0.6173 0.6520 0.0498 1.0000 Uiso . . . . . .
H13 H 0.2519 0.8368 0.6354 0.0423 1.0000 Uiso . . . . . .
H14 H 0.1555 0.8374 0.5810 0.0423 1.0000 Uiso . . . . . .
H23 H 0.3553 0.6940 0.4858 0.0515 1.0000 Uiso . . . . . .
H24 H 0.2461 0.6764 0.4495 0.0515 1.0000 Uiso . . . . . .
H43 H 0.0182 0.7231 0.5796 0.0417 1.0000 Uiso . . . . . .
H44 H 0.0601 0.6981 0.5002 0.0417 1.0000 Uiso . . . . . .
H33 H 0.2113 0.5375 0.6131 0.0386 1.0000 Uiso . . . . . .
H34 H 0.2565 0.5535 0.5327 0.0386 1.0000 Uiso . . . . . .

loop_
_atom_site_aniso_label
_atom_site_aniso_U_11
_atom_site_aniso_U_22
_atom_site_aniso_U_33
_atom_site_aniso_U_23
_atom_site_aniso_U_13
_atom_site_aniso_U_12
Sb1 0.01864(15) 0.02556(16) 0.02454(16) -0.00152(13) -0.00017(12) -0.00311(12)
Sb2 0.03026(19) 0.02984(18) 0.02145(16) -0.00088(13) 0.00182(13) -0.00524(14)
Ge1 0.0150(2) 0.0273(3) 0.0226(2) -0.0001(2) -0.00093(18) -0.00161(18)
Ge2 0.0474(4) 0.0475(4) 0.0457(4) -0.0021(3) 0.0013(3) -0.0022(3)
S1 0.0328(7) 0.0531(9) 0.0299(7) 0.0141(6) -0.0066(6) -0.0017(6)
S2 0.0228(6) 0.0271(6) 0.0698(10) 0.0072(7) -0.0150(6) -0.0057(5)
S3 0.0304(6) 0.0238(6) 0.0206(5) -0.0004(5) 0.0038(5) 0.0030(5)
S4 0.0242(6) 0.0569(9) 0.0293(6) -0.0184(6) -0.0051(5) 0.0112(6)
S5 0.0370(7) 0.0469(8) 0.0314(7) 0.0149(6) 0.0130(6) 0.0137(6)
S6 0.0448(7) 0.0253(5) 0.0231(6) 0.0026(5) 0.0086(5) 0.0018(5)
N1 0.035(3) 0.032(2) 0.039(3) -0.0057(19) 0.002(2) 0.000(2)
N2 0.056(3) 0.038(3) 0.037(3) -0.002(2) 0.016(2) -0.001(2)
N3 0.035(2) 0.027(2) 0.035(2) 0.0025(19) 0.000(2) 0.0015(19)
N4 0.037(2) 0.033(2) 0.035(3) -0.004(2) -0.008(2) 0.0035(19)
N5 0.026(2) 0.042(3) 0.063(4) -0.015(3) -0.005(2) 0.002(2)
N6 0.043(3) 0.045(3) 0.030(2) -0.001(2) 0.001(2) 0.004(2)
C1 0.036(3) 0.032(3) 0.043(3) 0.007(2) -0.001(2) -0.006(2)
C2 0.041(3) 0.049(4) 0.037(3) 0.003(3) -0.002(3) -0.006(3)
C3 0.048(3) 0.031(3) 0.041(3) -0.006(2) -0.010(3) -0.001(3)
C4 0.032(3) 0.037(3) 0.048(3) -0.004(3) -0.006(3) -0.003(2)
C5 0.062(4) 0.056(4) 0.037(3) -0.001(3) -0.008(3) 0.010(3)
C6 0.053(4) 0.051(4) 0.053(4) -0.010(3) -0.019(3) -0.002(3)

loop_
_atom_type_symbol
_atom_type_scat_dispersion_real
_atom_type_scat_dispersion_imag
_atom_type_scat_Cromer_Mann_a1
_atom_type_scat_Cromer_Mann_b1
_atom_type_scat_Cromer_Mann_a2
_atom_type_scat_Cromer_Mann_b2
_atom_type_scat_Cromer_Mann_a3
_atom_type_scat_Cromer_Mann_b3
_atom_type_scat_Cromer_Mann_a4
_atom_type_scat_Cromer_Mann_b4
_atom_type_scat_Cromer_Mann_c
_atom_type_scat_source
C 0.0033 0.0016 2.3100 20.8439 1.0200 10.2075 1.5886 0.5687 0.8650 51.6512 0.2156 'International Tables Vol C 4.2.6.8 and 6.1.1.4'
H 0.0000 0.0000 0.4930 10.5109 0.3229 26.1257 0.1402 3.1424 0.0408 57.7998 0.0030 'International Tables Vol C 4.2.6.8 and 6.1.1.4'
N 0.0061 0.0033 12.2126 0.0057 3.1322 9.8933 2.0125 28.9975 1.1663 0.5826 -11.5290 'International Tables Vol C 4.2.6.8 and 6.1.1.4'
O 0.0106 0.0060 3.0485 13.2771 2.2868 5.7011 1.5463 0.3239 0.8670 32.9089 0.2508 'International Tables Vol C 4.2.6.8 and 6.1.1.4'
S 0.1246 0.1234 6.9053 1.4679 5.2034 22.2151 1.4379 0.2536 1.5863 56.1720 0.8669 'International Tables Vol C 4.2.6.8 and 6.1.1.4'
Ge 0.1547 1.8001 16.0816 2.8509 6.3747 0.2516 3.7068 11.4468 3.6830 54.7625 2.1313 'International Tables Vol C 4.2.6.8 and 6.1.1.4'
Sb -0.5866 1.5461 19.6418 5.3034 19.0455 0.4607 5.0371 27.9074 2.6827 75.2825 4.5909 'International Tables Vol C 4.2.6.8 and 6.1.1.4'

loop_
_geom_angle_atom_site_label_1
_geom_angle_site_symmetry_1
_geom_angle_atom_site_label_2
_geom_angle_site_symmetry_2
_geom_angle_atom_site_label_3
_geom_angle_site_symmetry_3
_geom_angle
_geom_angle_publ_flag
S2 8_555 Sb1 . S3 . 164.17(4) yes
S2 8_555 Sb1 . S4 . 91.45(5) yes
S3 . Sb1 . S4 . 75.63(4) yes
S2 8_555 Sb1 . S5 . 89.87(5) yes
S3 . Sb1 . S5 . 83.72(4) yes
S4 . Sb1 . S5 . 100.68(6) yes
S6 2_556 Sb2 . S3 . 170.45(4) yes
S6 2_556 Sb2 . S5 . 85.14(5) yes
S3 . Sb2 . S5 . 91.71(4) yes
S6 2_556 Sb2 . S6 . 88.29(4) yes
S3 . Sb2 . S6 . 83.59(4) yes
S5 . Sb2 . S6 . 102.57(5) yes
S1 . Ge1 . S2 . 109.99(6) yes
S1 . Ge1 . S3 . 115.92(6) yes
S2 . Ge1 . S3 . 109.31(6) yes
S1 . Ge1 . S4 . 117.01(6) yes
S2 . Ge1 . S4 . 101.53(6) yes
S3 . Ge1 . S4 . 101.86(5) yes
N1 . Ge2 . N2 . 78.82(19) yes
N1 . Ge2 . N3 . 164.71(19) yes
N2 . Ge2 . N3 . 88.32(18) yes
N1 . Ge2 . N4 . 93.75(18) yes
N2 . Ge2 . N4 . 93.6(2) yes
N3 . Ge2 . N4 . 78.70(17) yes
N1 . Ge2 . N5 . 98.07(19) yes
N2 . Ge2 . N5 . 100.0(2) yes
N3 . Ge2 . N5 . 92.22(18) yes
N4 . Ge2 . N5 . 163.5(2) yes
N1 . Ge2 . N6 . 96.72(19) yes
N2 . Ge2 . N6 . 175.04(19) yes
N3 . Ge2 . N6 . 96.40(18) yes
N4 . Ge2 . N6 . 88.86(19) yes
N5 . Ge2 . N6 . 78.4(2) yes
Ge1 . S2 . Sb1 8_455 95.47(5) yes
Sb2 . S3 . Ge1 . 96.64(4) yes
Sb2 . S3 . Sb1 . 79.57(3) yes
Ge1 . S3 . Sb1 . 82.15(4) yes
Ge1 . S4 . Sb1 . 98.81(5) yes
Sb2 . S5 . Sb1 . 101.45(5) yes
Sb2 2_556 S6 . Sb2 . 91.71(4) yes
Ge2 . N1 . C1 . 109.5(3) yes
Ge2 . N1 . H13 . 109.398 no
C1 . N1 . H13 . 109.594 no
Ge2 . N1 . H14 . 109.405 no
C1 . N1 . H14 . 109.582 no
H13 . N1 . H14 . 109.313 no
Ge2 . N2 . C2 . 110.0(4) yes
Ge2 . N2 . H23 . 109.571 no
C2 . N2 . H23 . 109.367 no
Ge2 . N2 . H24 . 109.359 no
C2 . N2 . H24 . 109.024 no
H23 . N2 . H24 . 109.460 no
Ge2 . N3 . C3 . 110.2(3) yes
Ge2 . N3 . H33 . 109.372 no
C3 . N3 . H33 . 109.300 no
Ge2 . N3 . H34 . 109.316 no
C3 . N3 . H34 . 109.067 no
H33 . N3 . H34 . 109.577 no
Ge2 . N4 . C4 . 105.8(3) yes
Ge2 . N4 . H43 . 110.461 no
C4 . N4 . H43 . 110.624 no
Ge2 . N4 . H44 . 110.259 no
C4 . N4 . H44 . 110.213 no
H43 . N4 . H44 . 109.450 no
Ge2 . N5 . C6 . 108.9(4) yes
Ge2 . N5 . H53 . 109.573 no
C6 . N5 . H53 . 109.842 no
Ge2 . N5 . H54 . 109.482 no
C6 . N5 . H54 . 109.593 no
H53 . N5 . H54 . 109.400 no
Ge2 . N6 . C5 . 111.1(4) yes
Ge2 . N6 . H63 . 108.911 no
C5 . N6 . H63 . 108.997 no
Ge2 . N6 . H64 . 109.087 no
C5 . N6 . H64 . 109.254 no
H63 . N6 . H64 . 109.486 no
N1 . C1 . C2 . 111.0(5) yes
N1 . C1 . H11 . 109.353 no
C2 . C1 . H11 . 108.979 no
N1 . C1 . H12 . 109.393 no
C2 . C1 . H12 . 108.976 no
H11 . C1 . H12 . 109.137 no
C1 . C2 . N2 . 109.4(5) yes
C1 . C2 . H21 . 109.442 no
N2 . C2 . H21 . 109.627 no
C1 . C2 . H22 . 109.126 no
N2 . C2 . H22 . 109.633 no
H21 . C2 . H22 . 109.612 no
N3 . C3 . C4 . 110.4(5) yes
N3 . C3 . H31 . 109.276 no
C4 . C3 . H31 . 109.070 no
N3 . C3 . H32 . 109.504 no
C4 . C3 . H32 . 109.067 no
H31 . C3 . H32 . 109.470 no
C3 . C4 . N4 . 109.3(5) yes
C3 . C4 . H41 . 109.453 no
N4 . C4 . H41 . 109.407 no
C3 . C4 . H42 . 109.668 no
N4 . C4 . H42 . 109.714 no
H41 . C4 . H42 . 109.314 no
N6 . C5 . C6 . 109.6(6) yes
N6 . C5 . H51 . 109.484 no
C6 . C5 . H51 . 109.471 no
N6 . C5 . H52 . 109.407 no
C6 . C5 . H52 . 109.568 no
H51 . C5 . H52 . 109.313 no
C5 . C6 . N5 . 111.6(5) yes
C5 . C6 . H61 . 109.374 no
N5 . C6 . H61 . 108.806 no
C5 . C6 . H62 . 109.201 no
N5 . C6 . H62 . 108.640 no
H61 . C6 . H62 . 109.138 no

loop_
_geom_bond_atom_site_label_1
_geom_bond_site_symmetry_1
_geom_bond_atom_site_label_2
_geom_bond_site_symmetry_2
_geom_bond_distance
_geom_bond_publ_flag
Sb1 . S2 8_555 2.4682(14) yes
Sb1 . S3 . 3.1409(13) yes
Sb1 . S4 . 2.4594(13) yes
Sb1 . S5 . 2.4271(14) yes
Sb2 . S6 2_556 2.6943(13) yes
Sb2 . S3 . 2.7585(12) yes
Sb2 . S5 . 2.4642(15) yes
Sb2 . S6 . 2.3880(13) yes
Ge1 . S1 . 2.1358(15) yes
Ge1 . S2 . 2.2470(14) yes
Ge1 . S3 . 2.2143(13) yes
Ge1 . S4 . 2.2620(14) yes
Ge2 . N1 . 2.192(5) yes
Ge2 . N2 . 2.218(5) yes
Ge2 . N3 . 2.213(5) yes
Ge2 . N4 . 2.215(5) yes
Ge2 . N5 . 2.197(5) yes
Ge2 . N6 . 2.239(5) yes
N1 . C1 . 1.472(8) yes
N1 . H13 . 1.001 no
N1 . H14 . 1.001 no
N2 . C2 . 1.476(8) yes
N2 . H23 . 0.998 no
N2 . H24 . 1.002 no
N3 . C3 . 1.467(8) yes
N3 . H33 . 0.999 no
N3 . H34 . 1.000 no
N4 . C4 . 1.471(7) yes
N4 . H43 . 0.998 no
N4 . H44 . 1.002 no
N5 . C6 . 1.472(10) yes
N5 . H53 . 0.999 no
N5 . H54 . 1.001 no
N6 . C5 . 1.464(8) yes
N6 . H63 . 1.002 no
N6 . H64 . 0.998 no
C1 . C2 . 1.502(9) yes
C1 . H11 . 1.003 no
C1 . H12 . 1.002 no
C2 . H21 . 0.998 no
C2 . H22 . 1.000 no
C3 . C4 . 1.498(9) yes
C3 . H31 . 1.001 no
C3 . H32 . 0.999 no
C4 . H41 . 1.003 no
C4 . H42 . 0.999 no
C5 . C6 . 1.507(11) yes
C5 . H51 . 1.001 no
C5 . H52 . 1.001 no
C6 . H61 . 1.000 no
C6 . H62 . 1.004 no

loop_
_geom_hbond_atom_site_label_D
_geom_hbond_site_symmetry_D
_geom_hbond_atom_site_label_H
_geom_hbond_site_symmetry_H
_geom_hbond_atom_site_label_A
_geom_hbond_site_symmetry_A
_geom_hbond_angle_DHA
_geom_hbond_distance_DH
_geom_hbond_distance_HA
_geom_hbond_publ_flag
. . . . . . . . . .
